data_7010857
loop_
_publ_author_name
'Yew Chin Neo'
'Jagadese J. Vittal'
'T. S. Andy Hor'

_publ_section_title
;
 Pd(O2CCF2CF3-O)2(dppf) and PdAg(\m-O2CCF2CF3)2(O2CCF2CF3-O)(dppf)
 [dppf = 1,1'-bis(diphenylphosphino)ferrocene]: A stable Pd(II)
 phosphine carboxylate as a precursor to heterobimetallic carboxylates
;
_journal_issue 3
_journal_name_full 'J. Chem. Soc., Dalton Trans.'
_journal_page_first 337
_journal_page_last 342
_journal_paper_doi 10.1039/b104539n
_journal_year 2002
_chemical_formula_sum 'C40 H28 F10 Fe O4 P2 Pd'
_chemical_formula_weight 986.81
_chemical_name_systematic
; 
? 
;
_space_group_IT_number 14
_symmetry_cell_setting monoclinic
_symmetry_space_group_name_Hall '-P 2ybc'
_symmetry_space_group_name_H-M 'P 1 21/c 1'
_atom_sites_solution_hydrogens geom
_atom_sites_solution_primary direct
_atom_sites_solution_secondary difmap
_audit_creation_method SHELXL-97
_cell_angle_alpha 90.00
_cell_angle_beta 110.990(2)
_cell_angle_gamma 90.00
_cell_formula_units_Z 4
_cell_length_a 12.7763(10)
_cell_length_b 20.9449(15)
_cell_length_c 15.5108(12)
_cell_measurement_reflns_used 2648
_cell_measurement_temperature 223(2)
_cell_measurement_theta_max 22.45
_cell_measurement_theta_min 2.4
_cell_volume 3875.2(5)
_computing_cell_refinement 'Bruker AXS, SAINT'
_computing_data_collection 'Bruker AXS, SMART'
_computing_data_reduction 'Bruker AXS, SAINT'
_computing_molecular_graphics 'Bruker AXS, SHELXTL'
_computing_publication_material 'Bruker AXS, SHELXTL'
_computing_structure_refinement 'SHELXL-97 (Sheldrick, 1997)'
_computing_structure_solution 'SHELXS-97 (Sheldrick, 1990)'
_diffrn_ambient_temperature 223(2)
_diffrn_measured_fraction_theta_full 0.991
_diffrn_measured_fraction_theta_max 0.991
_diffrn_measurement_method '\w scans'
_diffrn_radiation_monochromator graphite
_diffrn_radiation_source 'fine-focus sealed tube'
_diffrn_radiation_type MoK\a
_diffrn_radiation_wavelength 0.71073
_diffrn_reflns_av_R_equivalents 0.1131
_diffrn_reflns_av_sigmaI/netI 0.1681
_diffrn_reflns_limit_h_max 9
_diffrn_reflns_limit_h_min -17
_diffrn_reflns_limit_k_max 29
_diffrn_reflns_limit_k_min -28
_diffrn_reflns_limit_l_max 21
_diffrn_reflns_limit_l_min -20
_diffrn_reflns_number 32140
_diffrn_reflns_theta_full 30.05
_diffrn_reflns_theta_max 30.05
_diffrn_reflns_theta_min 1.71
_exptl_absorpt_coefficient_mu 1.011
_exptl_absorpt_correction_T_max 0.9877
_exptl_absorpt_correction_T_min 0.6807
_exptl_absorpt_correction_type 'sadabs (Sheldrick, 1996)'
_exptl_crystal_colour orange
_exptl_crystal_density_diffrn 1.691
_exptl_crystal_density_meas ?
_exptl_crystal_density_method .
_exptl_crystal_description 'rectangular plate, cut'
_exptl_crystal_F_000 1968
_exptl_crystal_size_max 0.4
_exptl_crystal_size_mid 0.2
_exptl_crystal_size_min 0.1
_refine_diff_density_max 0.902
_refine_diff_density_min -1.294
_refine_diff_density_rms 0.136
_refine_ls_extinction_method none
_refine_ls_goodness_of_fit_ref 0.824
_refine_ls_hydrogen_treatment mixed
_refine_ls_matrix_type full
_refine_ls_number_parameters 523
_refine_ls_number_reflns 11255
_refine_ls_number_restraints 16
_refine_ls_restrained_S_all 0.826
_refine_ls_R_factor_all 0.1192
_refine_ls_R_factor_gt 0.0565
_refine_ls_shift/su_max 0.000
_refine_ls_shift/su_mean 0.000
_refine_ls_structure_factor_coef Fsqd
_refine_ls_weighting_details 'calc w=1/[\s^2^(Fo^2^)+(0.0120P)^2^+0.0000P] where P=(Fo^2^+2Fc^2^)/3'
_refine_ls_weighting_scheme calc
_refine_ls_wR_factor_gt 0.0817
_refine_ls_wR_factor_ref 0.0930
_reflns_number_gt 5609
_reflns_number_total 11255
_reflns_threshold_expression >2sigma(I)
_cod_data_source_file b104539n.txt
_cod_data_source_block 187
_cod_depositor_comments
;
The following automatic conversions were performed:
'_symmetry_cell_setting' value 'Monoclinic' changed to 'monoclinic'
according to '/home/saulius/struct/CIF-dictionaries/cif_core.dic'
dictionary named 'cif_core.dic' version 2.4.1 from 2010-06-29.

Automatic conversion script
Id: cif_fix_enum 1527 2010-12-29 10:47:43Z saulius 
;
_cod_original_sg_symbol_H-M P21/c
_cod_database_code 7010857

loop_
_symmetry_equiv_pos_as_xyz
'x, y, z'
'-x, y+1/2, -z+1/2'
'-x, -y, -z'
'x, -y-1/2, z-1/2'

loop_
_atom_site_label
_atom_site_type_symbol
_atom_site_fract_x
_atom_site_fract_y
_atom_site_fract_z
_atom_site_U_iso_or_equiv
_atom_site_adp_type
_atom_site_occupancy
_atom_site_symmetry_multiplicity
_atom_site_calc_flag
_atom_site_refinement_flags
_atom_site_disorder_assembly
_atom_site_disorder_group
Pd1 Pd 0.25938(3) 0.249756(15) 0.45980(2) 0.02387(8) Uani 1 1 d . . .
Fe1 Fe 0.17110(5) 0.10553(3) 0.26377(4) 0.03425(17) Uani 1 1 d . . .
C1 C 0.0768(4) 0.1801(2) 0.2722(3) 0.0336(11) Uani 1 1 d . . .
C2 C 0.1541(4) 0.1985(2) 0.2279(3) 0.0360(11) Uani 1 1 d . . .
H2 H 0.2131 0.2315 0.2506 0.043 Uiso 1 1 calc R . .
C3 C 0.1320(4) 0.1621(2) 0.1482(3) 0.0436(12) Uani 1 1 d . . .
H3 H 0.1741 0.1641 0.1057 0.052 Uiso 1 1 calc R . .
C4 C 0.0422(4) 0.1211(2) 0.1397(3) 0.0528(14) Uani 1 1 d . . .
H4 H 0.0112 0.0889 0.0904 0.063 Uiso 1 1 calc R . .
C5 C 0.0069(4) 0.1306(2) 0.2148(3) 0.0401(12) Uani 1 1 d . . .
H5 H -0.0548 0.1079 0.2262 0.048 Uiso 1 1 calc R . .
C6 C 0.3347(4) 0.07951(19) 0.3113(3) 0.0370(11) Uani 1 1 d . . .
H6 H 0.3957 0.1016 0.2980 0.044 Uiso 1 1 calc R . .
C7 C 0.2698(4) 0.0291(2) 0.2602(4) 0.0482(13) Uani 1 1 d . . .
H7 H 0.2763 0.0102 0.2037 0.058 Uiso 1 1 calc R . .
C8 C 0.1910(4) 0.0112(2) 0.3001(3) 0.0449(13) Uani 1 1 d . . .
H8 H 0.1335 -0.0226 0.2773 0.054 Uiso 1 1 calc R . .
C9 C 0.2074(4) 0.05047(18) 0.3768(3) 0.0368(11) Uani 1 1 d . . .
H9 H 0.1642 0.0486 0.4185 0.044 Uiso 1 1 calc R . .
C10 C 0.2987(4) 0.09321(18) 0.3858(3) 0.0316(10) Uani 1 1 d . . .
O1 O 0.1925(2) 0.34028(12) 0.4580(2) 0.0306(7) Uani 1 1 d . . .
O2 O 0.1977(3) 0.35548(15) 0.3172(2) 0.0558(10) Uani 1 1 d . . .
C11 C 0.1820(4) 0.3720(2) 0.3854(3) 0.0336(11) Uani 1 1 d . . .
C12 C 0.1477(5) 0.4418(2) 0.3928(4) 0.0482(14) Uani 1 1 d . . .
F1 F 0.1060(3) 0.46868(13) 0.3100(2) 0.1025(15) Uani 1 1 d D . .
F2 F 0.0628(3) 0.44480(14) 0.4274(3) 0.0977(14) Uani 1 1 d D . .
C13 C 0.2365(6) 0.4831(2) 0.4539(5) 0.0689(18) Uani 1 1 d . . .
F3 F 0.2027(3) 0.54347(13) 0.4520(3) 0.0902(12) Uani 1 1 d D . .
F4 F 0.2768(4) 0.46387(15) 0.5384(3) 0.1141(17) Uani 1 1 d D . .
F5 F 0.3220(3) 0.48312(17) 0.4253(4) 0.1210(18) Uani 1 1 d D . .
O3 O 0.4132(3) 0.29306(14) 0.5233(2) 0.0453(9) Uani 1 1 d . . .
O4 O 0.3858(3) 0.31189(16) 0.6549(3) 0.0578(10) Uani 1 1 d . . .
C14 C 0.4332(4) 0.3171(2) 0.5978(4) 0.0464(13) Uani 1 1 d . . .
F6 F 0.5506(3) 0.38861(18) 0.7096(3) 0.1035(14) Uani 1 1 d D . .
F7 F 0.5225(3) 0.41120(15) 0.5701(3) 0.1160(17) Uani 1 1 d D . .
C15 C 0.5369(4) 0.3633(2) 0.6266(4) 0.0542(16) Uani 1 1 d . . .
C16 C 0.6467(5) 0.3314(3) 0.6367(5) 0.0654(17) Uani 1 1 d . . .
F8 F 0.7327(3) 0.36625(18) 0.6838(3) 0.1126(15) Uani 1 1 d D . .
F9 F 0.6541(3) 0.3175(2) 0.5591(3) 0.1288(18) Uani 1 1 d D . .
F10 F 0.6522(3) 0.27637(19) 0.6806(3) 0.1107(15) Uani 1 1 d D . .
P1 P 0.08665(9) 0.21126(5) 0.38162(8) 0.0256(3) Uani 1 1 d . . .
P2 P 0.35143(9) 0.15577(5) 0.47053(8) 0.0275(3) Uani 1 1 d . . .
C1A C -0.0243(3) 0.27026(18) 0.3564(3) 0.0292(10) Uani 1 1 d . . .
C2A C -0.0740(4) 0.2953(2) 0.2682(4) 0.0499(14) Uani 1 1 d . . .
H2A H -0.0482 0.2832 0.2209 0.060 Uiso 1 1 calc R . .
C3A C -0.1609(5) 0.3379(2) 0.2504(5) 0.0690(19) Uani 1 1 d . . .
H3A H -0.1931 0.3553 0.1908 0.083 Uiso 1 1 calc R . .
C4A C -0.2017(5) 0.3555(2) 0.3170(5) 0.069(2) Uani 1 1 d . . .
H4A H -0.2625 0.3839 0.3028 0.082 Uiso 1 1 calc R . .
C5A C -0.1529(4) 0.3313(2) 0.4061(5) 0.0603(16) Uani 1 1 d . . .
H5A H -0.1793 0.3436 0.4529 0.072 Uiso 1 1 calc R . .
C6A C -0.0634(4) 0.2881(2) 0.4244(4) 0.0445(13) Uani 1 1 d . . .
H6A H -0.0298 0.2712 0.4842 0.053 Uiso 1 1 calc R . .
C1B C 0.0441(3) 0.15320(18) 0.4491(3) 0.0283(10) Uani 1 1 d . . .
C2B C -0.0536(4) 0.1162(2) 0.4113(3) 0.0362(11) Uani 1 1 d . . .
H2B H -0.0981 0.1201 0.3485 0.043 Uiso 1 1 calc R . .
C3B C -0.0841(4) 0.0742(2) 0.4669(4) 0.0438(13) Uani 1 1 d . . .
H3B H -0.1475 0.0481 0.4413 0.053 Uiso 1 1 calc R . .
C4B C -0.0218(4) 0.0706(2) 0.5594(4) 0.0480(13) Uani 1 1 d . . .
H4B H -0.0429 0.0418 0.5968 0.058 Uiso 1 1 calc R . .
C5B C 0.0703(4) 0.1081(2) 0.5977(3) 0.0461(13) Uani 1 1 d . . .
H5B H 0.1110 0.1062 0.6615 0.055 Uiso 1 1 calc R . .
C6B C 0.1037(4) 0.1490(2) 0.5426(3) 0.0347(11) Uani 1 1 d . . .
H6B H 0.1680 0.1744 0.5692 0.042 Uiso 1 1 calc R . .
C1C C 0.3818(4) 0.11515(19) 0.5804(3) 0.0333(11) Uani 1 1 d . . .
C2C C 0.3949(4) 0.0493(2) 0.5869(4) 0.0474(13) Uani 1 1 d . . .
H2C H 0.3882 0.0251 0.5341 0.057 Uiso 1 1 calc R . .
C3C C 0.4180(5) 0.0195(2) 0.6713(4) 0.0685(18) Uani 1 1 d . . .
H3C H 0.4242 -0.0252 0.6752 0.082 Uiso 1 1 calc R . .
C4C C 0.4319(5) 0.0544(3) 0.7485(4) 0.0609(16) Uani 1 1 d . . .
H4C H 0.4491 0.0338 0.8058 0.073 Uiso 1 1 calc R . .
C5C C 0.4209(4) 0.1198(2) 0.7432(4) 0.0535(14) Uani 1 1 d . . .
H5C H 0.4300 0.1438 0.7966 0.064 Uiso 1 1 calc R . .
C6C C 0.3965(4) 0.1499(2) 0.6589(3) 0.0431(12) Uani 1 1 d . . .
H6C H 0.3899 0.1946 0.6554 0.052 Uiso 1 1 calc R . .
C1D C 0.4845(4) 0.1718(2) 0.4587(3) 0.0336(11) Uani 1 1 d . . .
C2D C 0.5792(4) 0.1368(2) 0.5068(4) 0.0480(13) Uani 1 1 d . . .
H2D H 0.5768 0.1068 0.5511 0.058 Uiso 1 1 calc R . .
C3D C 0.6773(5) 0.1460(3) 0.4899(4) 0.0658(17) Uani 1 1 d . . .
H3D H 0.7413 0.1218 0.5225 0.079 Uiso 1 1 calc R . .
C4D C 0.6820(4) 0.1892(3) 0.4272(4) 0.0650(17) Uani 1 1 d . . .
H4D H 0.7493 0.1951 0.4165 0.078 Uiso 1 1 calc R . .
C5D C 0.5881(4) 0.2254(2) 0.3779(4) 0.0532(14) Uani 1 1 d . . .
H5D H 0.5919 0.2555 0.3343 0.064 Uiso 1 1 calc R . .
C6D C 0.4896(4) 0.2166(2) 0.3935(3) 0.0419(12) Uani 1 1 d . . .
H6D H 0.4258 0.2407 0.3604 0.050 Uiso 1 1 calc R . .

loop_
_atom_site_aniso_label
_atom_site_aniso_U_11
_atom_site_aniso_U_22
_atom_site_aniso_U_33
_atom_site_aniso_U_23
_atom_site_aniso_U_13
_atom_site_aniso_U_12
Pd1 0.02408(15) 0.02189(13) 0.02590(15) 0.00037(15) 0.00929(12) -0.00235(15)
Fe1 0.0374(4) 0.0374(3) 0.0327(4) -0.0097(3) 0.0185(3) -0.0095(3)
C1 0.031(3) 0.044(3) 0.024(2) 0.000(2) 0.008(2) -0.005(2)
C2 0.035(3) 0.045(3) 0.028(3) 0.005(2) 0.012(2) -0.011(2)
C3 0.050(3) 0.060(3) 0.026(3) -0.003(2) 0.020(2) -0.006(3)
C4 0.051(3) 0.070(4) 0.028(3) -0.016(3) 0.002(2) -0.003(3)
C5 0.040(3) 0.052(3) 0.032(3) -0.012(2) 0.017(2) -0.019(2)
C6 0.036(3) 0.034(2) 0.048(3) -0.012(2) 0.024(2) -0.002(2)
C7 0.057(3) 0.040(3) 0.058(4) -0.018(2) 0.033(3) -0.003(3)
C8 0.052(3) 0.033(3) 0.056(3) -0.013(2) 0.027(3) -0.014(2)
C9 0.044(3) 0.025(2) 0.048(3) -0.002(2) 0.025(2) -0.004(2)
C10 0.036(3) 0.020(2) 0.045(3) -0.0009(19) 0.023(2) -0.0024(19)
O1 0.0355(18) 0.0256(14) 0.0318(18) 0.0023(13) 0.0133(14) 0.0022(13)
O2 0.088(3) 0.046(2) 0.040(2) 0.0070(17) 0.030(2) 0.0056(19)
C11 0.033(3) 0.032(2) 0.031(3) -0.003(2) 0.005(2) -0.002(2)
C12 0.053(4) 0.035(3) 0.054(4) 0.011(3) 0.016(3) 0.006(3)
F1 0.163(4) 0.0529(19) 0.061(2) 0.0176(17) 0.003(2) 0.037(2)
F2 0.083(3) 0.0458(19) 0.192(5) 0.008(2) 0.083(3) 0.0140(18)
C13 0.102(6) 0.033(3) 0.076(5) -0.005(3) 0.037(4) 0.002(3)
F3 0.105(3) 0.0320(16) 0.131(3) -0.0131(18) 0.039(2) 0.0037(17)
F4 0.168(4) 0.067(2) 0.073(3) -0.018(2) 0.001(3) 0.000(2)
F5 0.093(3) 0.073(2) 0.230(6) -0.027(3) 0.098(4) -0.026(2)
O3 0.036(2) 0.0473(19) 0.050(2) -0.0220(17) 0.0133(17) -0.0030(16)
O4 0.058(2) 0.065(2) 0.053(2) -0.0093(19) 0.023(2) -0.008(2)
C14 0.037(3) 0.044(3) 0.060(4) 0.009(3) 0.021(3) 0.013(2)
F6 0.089(3) 0.115(3) 0.108(3) -0.069(3) 0.038(2) -0.022(2)
F7 0.088(3) 0.060(2) 0.173(4) 0.055(2) 0.014(3) -0.013(2)
C15 0.046(3) 0.038(3) 0.063(4) -0.016(3) 0.001(3) -0.007(3)
C16 0.035(3) 0.083(5) 0.077(5) -0.012(4) 0.018(3) -0.007(3)
F8 0.036(2) 0.144(3) 0.138(4) -0.046(3) 0.008(2) -0.035(2)
F9 0.091(3) 0.205(5) 0.118(4) -0.079(4) 0.070(3) -0.046(3)
F10 0.060(2) 0.112(3) 0.152(4) 0.035(3) 0.028(2) 0.037(2)
P1 0.0247(6) 0.0271(5) 0.0256(6) -0.0002(5) 0.0096(5) -0.0034(5)
P2 0.0278(6) 0.0262(6) 0.0294(6) 0.0008(5) 0.0111(5) 0.0004(5)
C1A 0.027(2) 0.026(2) 0.032(3) -0.0001(18) 0.008(2) -0.0033(18)
C2A 0.049(3) 0.041(3) 0.050(3) 0.009(2) 0.006(3) 0.004(3)
C3A 0.072(4) 0.048(3) 0.066(5) 0.012(3) -0.001(4) 0.014(3)
C4A 0.038(3) 0.034(3) 0.113(6) 0.008(3) 0.002(4) 0.003(3)
C5A 0.049(4) 0.044(3) 0.097(5) -0.011(3) 0.038(3) 0.002(3)
C6A 0.038(3) 0.036(3) 0.058(4) 0.003(2) 0.014(3) 0.004(2)
C1B 0.028(2) 0.026(2) 0.034(3) -0.0001(19) 0.015(2) 0.0040(19)
C2B 0.029(3) 0.038(3) 0.044(3) -0.006(2) 0.016(2) -0.006(2)
C3B 0.039(3) 0.040(3) 0.060(4) -0.007(2) 0.027(3) -0.015(2)
C4B 0.062(4) 0.037(3) 0.063(4) 0.005(3) 0.045(3) -0.003(3)
C5B 0.056(3) 0.052(3) 0.035(3) 0.008(2) 0.023(3) -0.003(3)
C6B 0.036(3) 0.036(2) 0.037(3) -0.003(2) 0.019(2) -0.004(2)
C1C 0.033(3) 0.029(2) 0.034(3) 0.008(2) 0.007(2) 0.005(2)
C2C 0.066(4) 0.034(3) 0.047(3) 0.013(2) 0.026(3) 0.014(2)
C3C 0.086(5) 0.043(3) 0.075(5) 0.024(3) 0.027(4) 0.020(3)
C4C 0.075(4) 0.063(4) 0.044(4) 0.026(3) 0.021(3) 0.017(3)
C5C 0.066(4) 0.057(3) 0.039(3) 0.006(3) 0.020(3) 0.009(3)
C6C 0.046(3) 0.039(3) 0.044(3) 0.006(2) 0.017(3) 0.003(2)
C1D 0.030(3) 0.035(2) 0.036(3) -0.009(2) 0.012(2) 0.000(2)
C2D 0.041(3) 0.059(3) 0.045(3) 0.002(3) 0.017(3) 0.008(3)
C3D 0.035(3) 0.093(5) 0.069(4) 0.003(4) 0.019(3) 0.013(3)
C4D 0.029(3) 0.096(5) 0.080(5) -0.026(4) 0.033(3) -0.011(3)
C5D 0.055(4) 0.051(3) 0.068(4) -0.001(3) 0.039(3) -0.013(3)
C6D 0.037(3) 0.042(3) 0.051(3) -0.002(2) 0.020(2) -0.011(2)

loop_
_atom_type_symbol
_atom_type_description
_atom_type_scat_dispersion_real
_atom_type_scat_dispersion_imag
_atom_type_scat_source
C C 0.0033 0.0016 'International Tables Vol C Tables 4.2.6.8 and 6.1.1.4'
H H 0.0000 0.0000 'International Tables Vol C Tables 4.2.6.8 and 6.1.1.4'
O O 0.0106 0.0060 'International Tables Vol C Tables 4.2.6.8 and 6.1.1.4'
F F 0.0171 0.0103 'International Tables Vol C Tables 4.2.6.8 and 6.1.1.4'
P P 0.1023 0.0942 'International Tables Vol C Tables 4.2.6.8 and 6.1.1.4'
Fe Fe 0.3463 0.8444 'International Tables Vol C Tables 4.2.6.8 and 6.1.1.4'
Pd Pd -0.9988 1.0072 'International Tables Vol C Tables 4.2.6.8 and 6.1.1.4'

loop_
_geom_angle_atom_site_label_1
_geom_angle_atom_site_label_2
_geom_angle_atom_site_label_3
_geom_angle
_geom_angle_site_symmetry_1
_geom_angle_site_symmetry_3
_geom_angle_publ_flag
O3 Pd1 O1 85.53(11) . . ?
O3 Pd1 P1 174.29(10) . . ?
O1 Pd1 P1 90.03(8) . . ?
O3 Pd1 P2 88.08(9) . . ?
O1 Pd1 P2 173.59(8) . . ?
P1 Pd1 P2 96.38(4) . . ?
C1 Fe1 C9 110.27(18) . . ?
C1 Fe1 C2 42.04(17) . . ?
C9 Fe1 C2 139.79(18) . . ?
C1 Fe1 C10 109.87(17) . . ?
C9 Fe1 C10 41.76(16) . . ?
C2 Fe1 C10 110.63(16) . . ?
C1 Fe1 C6 138.71(17) . . ?
C9 Fe1 C6 69.06(19) . . ?
C2 Fe1 C6 110.83(18) . . ?
C10 Fe1 C6 40.97(17) . . ?
C1 Fe1 C5 42.03(16) . . ?
C9 Fe1 C5 111.09(19) . . ?
C2 Fe1 C5 69.58(18) . . ?
C10 Fe1 C5 139.63(18) . . ?
C6 Fe1 C5 179.22(18) . . ?
C1 Fe1 C8 138.9(2) . . ?
C9 Fe1 C8 40.37(17) . . ?
C2 Fe1 C8 179.0(2) . . ?
C10 Fe1 C8 68.91(17) . . ?
C6 Fe1 C8 68.26(18) . . ?
C5 Fe1 C8 111.33(19) . . ?
C1 Fe1 C7 177.97(19) . . ?
C9 Fe1 C7 67.9(2) . . ?
C2 Fe1 C7 138.9(2) . . ?
C10 Fe1 C7 68.22(18) . . ?
C6 Fe1 C7 40.17(16) . . ?
C5 Fe1 C7 139.10(18) . . ?
C8 Fe1 C7 40.20(18) . . ?
C1 Fe1 C3 69.12(18) . . ?
C9 Fe1 C3 179.3(2) . . ?
C2 Fe1 C3 39.98(16) . . ?
C10 Fe1 C3 138.72(18) . . ?
C6 Fe1 C3 111.7(2) . . ?
C5 Fe1 C3 68.19(19) . . ?
C8 Fe1 C3 139.87(19) . . ?
C7 Fe1 C3 112.7(2) . . ?
C1 Fe1 C4 68.88(18) . . ?
C9 Fe1 C4 139.7(2) . . ?
C2 Fe1 C4 67.56(19) . . ?
C10 Fe1 C4 178.19(18) . . ?
C6 Fe1 C4 139.2(2) . . ?
C5 Fe1 C4 40.20(19) . . ?
C8 Fe1 C4 112.9(2) . . ?
C7 Fe1 C4 113.1(2) . . ?
C3 Fe1 C4 39.79(18) . . ?
C2 C1 C5 106.0(4) . . ?
C2 C1 P1 121.9(3) . . ?
C5 C1 P1 131.8(4) . . ?
C2 C1 Fe1 69.4(3) . . ?
C5 C1 Fe1 69.9(3) . . ?
P1 C1 Fe1 120.6(2) . . ?
C3 C2 C1 108.7(4) . . ?
C3 C2 Fe1 71.6(3) . . ?
C1 C2 Fe1 68.6(2) . . ?
C2 C3 C4 108.5(4) . . ?
C2 C3 Fe1 68.5(3) . . ?
C4 C3 Fe1 70.3(3) . . ?
C3 C4 C5 109.3(4) . . ?
C3 C4 Fe1 69.9(3) . . ?
C5 C4 Fe1 68.6(3) . . ?
C4 C5 C1 107.5(4) . . ?
C4 C5 Fe1 71.2(3) . . ?
C1 C5 Fe1 68.1(2) . . ?
C7 C6 C10 108.4(4) . . ?
C7 C6 Fe1 70.9(3) . . ?
C10 C6 Fe1 69.4(3) . . ?
C6 C7 C8 108.8(5) . . ?
C6 C7 Fe1 68.9(3) . . ?
C8 C7 Fe1 69.6(3) . . ?
C9 C8 C7 107.8(4) . . ?
C9 C8 Fe1 68.4(2) . . ?
C7 C8 Fe1 70.2(3) . . ?
C8 C9 C10 108.5(4) . . ?
C8 C9 Fe1 71.2(3) . . ?
C10 C9 Fe1 69.7(2) . . ?
C6 C10 C9 106.5(4) . . ?
C6 C10 P2 126.5(3) . . ?
C9 C10 P2 126.9(3) . . ?
C6 C10 Fe1 69.6(3) . . ?
C9 C10 Fe1 68.6(2) . . ?
P2 C10 Fe1 123.6(2) . . ?
C11 O1 Pd1 113.6(3) . . ?
O2 C11 O1 129.4(4) . . ?
O2 C11 C12 118.8(5) . . ?
O1 C11 C12 111.8(4) . . ?
F1 C12 F2 105.0(4) . . ?
F1 C12 C13 108.9(5) . . ?
F2 C12 C13 104.8(5) . . ?
F1 C12 C11 110.9(4) . . ?
F2 C12 C11 110.9(4) . . ?
C13 C12 C11 115.6(4) . . ?
F4 C13 F5 105.3(6) . . ?
F4 C13 F3 109.1(5) . . ?
F5 C13 F3 107.1(5) . . ?
F4 C13 C12 113.9(5) . . ?
F5 C13 C12 108.9(6) . . ?
F3 C13 C12 112.0(5) . . ?
C14 O3 Pd1 118.8(4) . . ?
O3 C14 O4 131.2(5) . . ?
O3 C14 C15 113.5(5) . . ?
O4 C14 C15 115.3(5) . . ?
F7 C15 F6 106.2(4) . . ?
F7 C15 C16 108.2(6) . . ?
F6 C15 C16 106.2(5) . . ?
F7 C15 C14 112.4(4) . . ?
F6 C15 C14 108.8(5) . . ?
C16 C15 C14 114.5(4) . . ?
F9 C16 F8 109.0(6) . . ?
F9 C16 F10 106.2(6) . . ?
F8 C16 F10 108.6(6) . . ?
F9 C16 C15 112.6(6) . . ?
F8 C16 C15 112.1(5) . . ?
F10 C16 C15 108.2(5) . . ?
C1 P1 C1B 111.79(19) . . ?
C1 P1 C1A 105.2(2) . . ?
C1B P1 C1A 102.05(19) . . ?
C1 P1 Pd1 111.43(15) . . ?
C1B P1 Pd1 111.64(14) . . ?
C1A P1 Pd1 114.29(13) . . ?
C1D P2 C10 100.4(2) . . ?
C1D P2 C1C 106.9(2) . . ?
C10 P2 C1C 104.0(2) . . ?
C1D P2 Pd1 108.24(14) . . ?
C10 P2 Pd1 121.85(14) . . ?
C1C P2 Pd1 113.94(15) . . ?
C6A C1A C2A 119.4(4) . . ?
C6A C1A P1 119.5(3) . . ?
C2A C1A P1 121.0(4) . . ?
C3A C2A C1A 119.7(5) . . ?
C4A C3A C2A 121.7(6) . . ?
C3A C4A C5A 119.8(5) . . ?
C4A C5A C6A 118.5(6) . . ?
C1A C6A C5A 120.9(5) . . ?
C6B C1B C2B 118.5(4) . . ?
C6B C1B P1 118.9(3) . . ?
C2B C1B P1 122.4(3) . . ?
C3B C2B C1B 119.8(4) . . ?
C4B C3B C2B 120.1(4) . . ?
C5B C4B C3B 120.7(5) . . ?
C4B C5B C6B 119.9(5) . . ?
C1B C6B C5B 120.9(4) . . ?
C6C C1C C2C 119.2(4) . . ?
C6C C1C P2 120.0(3) . . ?
C2C C1C P2 120.8(4) . . ?
C3C C2C C1C 119.7(5) . . ?
C4C C3C C2C 120.5(5) . . ?
C3C C4C C5C 120.3(5) . . ?
C4C C5C C6C 119.6(5) . . ?
C1C C6C C5C 120.7(4) . . ?
C2D C1D C6D 119.2(5) . . ?
C2D C1D P2 121.3(4) . . ?
C6D C1D P2 119.2(3) . . ?
C1D C2D C3D 120.1(5) . . ?
C4D C3D C2D 120.5(5) . . ?
C3D C4D C5D 120.6(5) . . ?
C6D C5D C4D 119.6(5) . . ?
C5D C6D C1D 119.9(5) . . ?

loop_
_geom_bond_atom_site_label_1
_geom_bond_atom_site_label_2
_geom_bond_distance
_geom_bond_site_symmetry_2
_geom_bond_publ_flag
Pd1 O3 2.065(3) . ?
Pd1 O1 2.076(3) . ?
Pd1 P1 2.2525(11) . ?
Pd1 P2 2.2685(11) . ?
Fe1 C1 2.004(4) . ?
Fe1 C9 2.009(4) . ?
Fe1 C2 2.016(4) . ?
Fe1 C10 2.024(4) . ?
Fe1 C6 2.026(4) . ?
Fe1 C5 2.028(5) . ?
Fe1 C8 2.045(4) . ?
Fe1 C7 2.052(5) . ?
Fe1 C3 2.056(5) . ?
Fe1 C4 2.061(5) . ?
C1 C2 1.442(6) . ?
C1 C5 1.446(5) . ?
C1 P1 1.781(5) . ?
C2 C3 1.393(6) . ?
C3 C4 1.401(6) . ?
C4 C5 1.406(7) . ?
C6 C7 1.401(6) . ?
C6 C10 1.418(6) . ?
C7 C8 1.408(6) . ?
C8 C9 1.399(6) . ?
C9 C10 1.437(5) . ?
C10 P2 1.806(4) . ?
O1 C11 1.272(5) . ?
O2 C11 1.197(5) . ?
C11 C12 1.543(6) . ?
C12 F1 1.327(6) . ?
C12 F2 1.373(6) . ?
C12 C13 1.471(8) . ?
C13 F4 1.290(7) . ?
C13 F5 1.318(7) . ?
C13 F3 1.332(6) . ?
O3 C14 1.201(6) . ?
O4 C14 1.245(6) . ?
C14 C15 1.572(7) . ?
F6 C15 1.345(6) . ?
F7 C15 1.301(6) . ?
C15 C16 1.510(8) . ?
C16 F9 1.273(7) . ?
C16 F8 1.303(6) . ?
C16 F10 1.329(7) . ?
P1 C1B 1.810(4) . ?
P1 C1A 1.815(4) . ?
P2 C1D 1.806(5) . ?
P2 C1C 1.818(4) . ?
C1A C6A 1.371(6) . ?
C1A C2A 1.389(6) . ?
C2A C3A 1.372(7) . ?
C3A C4A 1.364(9) . ?
C4A C5A 1.392(8) . ?
C5A C6A 1.406(6) . ?
C1B C6B 1.379(6) . ?
C1B C2B 1.406(5) . ?
C2B C3B 1.382(6) . ?
C3B C4B 1.371(6) . ?
C4B C5B 1.362(6) . ?
C5B C6B 1.382(6) . ?
C1C C6C 1.373(6) . ?
C1C C2C 1.389(5) . ?
C2C C3C 1.383(7) . ?
C3C C4C 1.360(7) . ?
C4C C5C 1.376(6) . ?
C5C C6C 1.382(6) . ?
C1D C2D 1.383(6) . ?
C1D C6D 1.397(6) . ?
C2D C3D 1.383(7) . ?
C3D C4D 1.347(8) . ?
C4D C5D 1.392(7) . ?
C5D C6D 1.377(6) . ?
